data_7215086
loop_
_publ_author_name
'Fischer, Niko'
'Fischer, Dennis'
'Klap\"otke, Thomas M.'
'Piercey, Davin G.'
'Stierstorfer, J\"org'

_publ_section_title
;
 Pushing the limits of energetic materials -- the synthesis and
 characterization of dihydroxylammonium
 5,5&#x2032;-bistetrazole-1,1&#x2032;-diolate
;
_journal_issue 38
_journal_name_full 'Journal of Materials Chemistry'
_journal_page_first 20418
_journal_paper_doi 10.1039/c2jm33646d
_journal_volume 22
_journal_year 2012
_chemical_formula_moiety 'C2 H2 N8 O2, 2(C H4 O)'
_chemical_formula_sum 'C4 H10 N8 O4'
_chemical_formula_weight 234.20
_chemical_name_common '5,5-bis(1-hydroxy-tetrazole) dimethanolate'
_chemical_name_systematic '5,5-bis(1-hydroxy-tetrazole) dimethanolate'
_space_group_IT_number 61
_symmetry_cell_setting orthorhombic
_symmetry_Int_Tables_number 61
_symmetry_space_group_name_Hall '-P 2ac 2ab'
_symmetry_space_group_name_H-M 'P b c a'
_atom_sites_solution_hydrogens geom
_atom_sites_solution_primary direct
_atom_sites_solution_secondary difmap
_audit_creation_date
;
'Thu May 26 23:52:59 2011'
;
_audit_creation_method SHELXL-97
_audit_update_record 30.05.2011
_cell_angle_alpha 90.00
_cell_angle_beta 90.00
_cell_angle_gamma 90.00
_cell_formula_units_Z 4
_cell_length_a 7.6818(10)
_cell_length_b 6.7692(12)
_cell_length_c 18.884(3)
_cell_measurement_reflns_used 851
_cell_measurement_temperature 173(2)
_cell_measurement_theta_max 35.1422
_cell_measurement_theta_min 4.1362
_cell_volume 982.0(3)
_computing_cell_refinement
;
CrysAlis RED, Oxford Diffraction Ltd.,
Version 1.171.27p5 beta (release 01-04-2005 CrysAlis171 .NET)
(compiled Apr 1 2005,17:53:34)
;
_computing_data_collection
;
CrysAlis CCD, Oxford Diffraction Ltd.,
Version 1.171.27p5 beta (release 01-04-2005 CrysAlis171 .NET)
(compiled Apr 1 2005,17:53:34)
;
_computing_data_reduction
;
CrysAlis RED, Oxford Diffraction Ltd.,
Version 1.171.27p5 beta (release 01-04-2005 CrysAlis171 .NET)
(compiled Apr 1 2005,17:53:34)
;
_computing_molecular_graphics
;
'ORTEP (M. N. Burnett, C. K. Johnson, ORTEP-III: Oak Ridge Thermal Ellipsoid
;
_computing_publication_material 'PLATON (A. L. Spek, Acta Crystallogr, Sect. A, 1990, 46, C34, 1995 version).'
_computing_structure_refinement 'SHELXL-97 (Sheldrick, 1997)'
_computing_structure_solution SIR-92
_diffrn_ambient_temperature 173
_diffrn_detector_area_resol_mean 15.9809
_diffrn_measured_fraction_theta_full 0.998
_diffrn_measured_fraction_theta_max 0.998
_diffrn_measurement_device 'CCD camera on \k-goniostat'
_diffrn_measurement_device_type KappaCCD
_diffrn_measurement_method omega-scan
_diffrn_orient_matrix_UB_11 -0.0720624875
_diffrn_orient_matrix_UB_12 0.0604957715
_diffrn_orient_matrix_UB_13 0.0119501115
_diffrn_orient_matrix_UB_21 0.0243713148
_diffrn_orient_matrix_UB_22 -0.0200182066
_diffrn_orient_matrix_UB_23 0.0356519630
_diffrn_orient_matrix_UB_31 0.0725655716
_diffrn_orient_matrix_UB_32 0.0669855519
_diffrn_orient_matrix_UB_33 -0.0000773298
_diffrn_radiation_collimation 0.5
_diffrn_radiation_monochromator graphite
_diffrn_radiation_source 'fine-focus sealed tube'
_diffrn_radiation_type 'Mo K\a'
_diffrn_radiation_wavelength 0.71073
_diffrn_reflns_av_R_equivalents 0.0678
_diffrn_reflns_av_sigmaI/netI 0.0705
_diffrn_reflns_limit_h_max 8
_diffrn_reflns_limit_h_min -9
_diffrn_reflns_limit_k_max 8
_diffrn_reflns_limit_k_min -8
_diffrn_reflns_limit_l_max 23
_diffrn_reflns_limit_l_min -14
_diffrn_reflns_number 4803
_diffrn_reflns_theta_full 25.99
_diffrn_reflns_theta_max 25.99
_diffrn_reflns_theta_min 4.16
_diffrn_source_current 40
_diffrn_source_type 'Spellman generator'
_diffrn_source_voltage 50
_exptl_absorpt_coefficient_mu 0.138
_exptl_absorpt_correction_T_max 0.99999
_exptl_absorpt_correction_T_min 0.88533
_exptl_absorpt_correction_type multi-scan
_exptl_absorpt_process_details
;SCALE3 ABSPACK - An Oxford Diffraction program (1.0.4,gui:1.0.3)
(C) 2005 Oxford Diffraction Ltd.
;
_exptl_crystal_colour colorless
_exptl_crystal_density_diffrn 1.584
_exptl_crystal_density_method 'not measured'
_exptl_crystal_description block
_exptl_crystal_F_000 488
_exptl_crystal_size_max 0.43
_exptl_crystal_size_mid 0.35
_exptl_crystal_size_min 0.31
_refine_diff_density_max 0.293
_refine_diff_density_min -0.219
_refine_diff_density_rms 0.056
_refine_ls_extinction_method none
_refine_ls_goodness_of_fit_ref 0.841
_refine_ls_hydrogen_treatment refall
_refine_ls_matrix_type full
_refine_ls_number_parameters 93
_refine_ls_number_reflns 968
_refine_ls_number_restraints 0
_refine_ls_restrained_S_all 0.841
_refine_ls_R_factor_all 0.0767
_refine_ls_R_factor_gt 0.0404
_refine_ls_shift/su_max 0.000
_refine_ls_shift/su_mean 0.000
_refine_ls_structure_factor_coef Fsqd
_refine_ls_weighting_details 'calc w=1/[\s^2^(Fo^2^)+(0.1000P)^2^+0.0000P] where P=(Fo^2^+2Fc^2^)/3'
_refine_ls_weighting_scheme calc
_refine_ls_wR_factor_gt 0.0827
_refine_ls_wR_factor_ref 0.0891
_reflns_number_gt 555
_reflns_number_total 968
_reflns_threshold_expression >2sigma(I)
_cod_data_source_file c2jm33646d.txt
_cod_data_source_block gx320
_cod_original_sg_symbol_Hall ' -P 2ac 2ab'
_cod_original_sg_symbol_H-M 'P bca'
_cod_database_code 7215086

loop_
_symmetry_equiv_pos_as_xyz
'x, y, z'
'-x+1/2, -y, z+1/2'
'x+1/2, -y+1/2, -z'
'-x, y+1/2, -z+1/2'
'-x, -y, -z'
'x-1/2, y, -z-1/2'
'-x-1/2, y-1/2, z'
'x, -y-1/2, z-1/2'

loop_
_atom_site_label
_atom_site_type_symbol
_atom_site_fract_x
_atom_site_fract_y
_atom_site_fract_z
_atom_site_U_iso_or_equiv
_atom_site_adp_type
_atom_site_occupancy
_atom_site_symmetry_multiplicity
_atom_site_calc_flag
O1 O 1.3201(2) -0.0535(3) 0.54328(8) 0.0238(4) Uani 1 1 d
O2 O 0.9524(3) -0.3800(2) 0.60968(9) 0.0224(4) Uani 1 1 d
N4 N 0.8981(3) 0.0838(3) 0.58394(10) 0.0210(5) Uani 1 1 d
N1 N 1.1664(2) 0.0056(3) 0.57053(10) 0.0201(5) Uani 1 1 d
N3 N 0.9835(2) 0.1017(3) 0.64603(10) 0.0251(5) Uani 1 1 d
N2 N 1.1475(2) 0.0536(3) 0.63859(10) 0.0247(5) Uani 1 1 d
C1 C 1.0142(3) 0.0211(3) 0.53687(11) 0.0187(6) Uani 1 1 d
C2 C 0.9440(4) -0.3964(5) 0.68620(13) 0.0268(6) Uani 1 1 d
H1 H 1.421(4) 0.018(4) 0.5729(13) 0.043(8) Uiso 1 1 d
H2B H 0.903(4) -0.525(5) 0.7004(14) 0.046(9) Uiso 1 1 d
H20 H 0.855(5) -0.377(5) 0.5898(16) 0.059(11) Uiso 1 1 d
H2C H 0.863(4) -0.297(4) 0.7062(14) 0.048(9) Uiso 1 1 d
H2A H 1.059(5) -0.368(5) 0.7079(16) 0.067(10) Uiso 1 1 d

loop_
_atom_site_aniso_label
_atom_site_aniso_U_11
_atom_site_aniso_U_22
_atom_site_aniso_U_33
_atom_site_aniso_U_23
_atom_site_aniso_U_13
_atom_site_aniso_U_12
O1 0.0122(9) 0.0346(10) 0.0245(10) -0.0055(8) 0.0010(7) 0.0043(8)
O2 0.0159(10) 0.0294(10) 0.0217(9) -0.0004(8) -0.0002(8) 0.0012(8)
N4 0.0179(11) 0.0263(11) 0.0190(10) -0.0010(10) 0.0012(8) 0.0001(9)
N1 0.0148(11) 0.0242(11) 0.0214(11) -0.0011(9) 0.0011(9) -0.0009(8)
N3 0.0153(11) 0.0343(13) 0.0258(11) -0.0045(10) -0.0003(9) -0.0012(9)
N2 0.0188(11) 0.0337(13) 0.0215(11) -0.0023(10) 0.0011(10) -0.0007(9)
C1 0.0163(13) 0.0181(13) 0.0218(12) 0.0014(11) -0.0003(11) -0.0014(10)
C2 0.0257(16) 0.0349(18) 0.0198(13) -0.0046(14) -0.0009(12) 0.0004(14)

loop_
_atom_type_symbol
_atom_type_description
_atom_type_scat_dispersion_real
_atom_type_scat_dispersion_imag
_atom_type_scat_source
C C 0.0033 0.0016 'International Tables Vol C Tables 4.2.6.8 and 6.1.1.4'
H H 0.0000 0.0000 'International Tables Vol C Tables 4.2.6.8 and 6.1.1.4'
N N 0.0061 0.0033 'International Tables Vol C Tables 4.2.6.8 and 6.1.1.4'
O O 0.0106 0.0060 'International Tables Vol C Tables 4.2.6.8 and 6.1.1.4'

loop_
_geom_angle_atom_site_label_1
_geom_angle_atom_site_label_2
_geom_angle_atom_site_label_3
_geom_angle
_geom_angle_site_symmetry_3
N1 O1 H1 107.5(14) .
C2 O2 H20 114(2) .
C1 N4 N3 106.46(19) .
N2 N1 C1 110.15(19) .
N2 N1 O1 122.35(17) .
C1 N1 O1 127.48(18) .
N2 N3 N4 110.64(18) .
N3 N2 N1 105.60(17) .
N4 C1 N1 107.14(19) .
N4 C1 C1 127.5(3) 5_756
N1 C1 C1 125.4(3) 5_756
O2 C2 H2B 111.2(16) .
O2 C2 H2C 110.8(15) .
H2B C2 H2C 108(2) .
O2 C2 H2A 110.8(18) .
H2B C2 H2A 110(2) .
H2C C2 H2A 106(2) .

loop_
_geom_bond_atom_site_label_1
_geom_bond_atom_site_label_2
_geom_bond_distance
_geom_bond_site_symmetry_2
O1 N1 1.349(2) .
O1 H1 1.07(3) .
O2 C2 1.451(3) .
O2 H20 0.84(4) .
N4 C1 1.329(3) .
N4 N3 1.349(3) .
N1 N2 1.334(2) .
N1 C1 1.334(3) .
N3 N2 1.309(3) .
C1 C1 1.438(4) 5_756
C2 H2B 0.96(3) .
C2 H2C 0.99(3) .
C2 H2A 0.99(3) .

loop_
_geom_hbond_atom_site_label_D
_geom_hbond_atom_site_label_H
_geom_hbond_atom_site_label_A
_geom_hbond_distance_DH
_geom_hbond_distance_HA
_geom_hbond_distance_DA
_geom_hbond_angle_DHA
_geom_hbond_site_symmetry_A
O1 H1 O2 1.07(3) 1.38(3) 2.451(2) 177(2) 7_865
O2 H20 N4 0.84(4) 1.97(4) 2.747(3) 155(3) 7_755
O2 H20 O1 0.84(4) 2.57(3) 3.095(2) 122(3) 3_446

loop_
_geom_torsion_atom_site_label_1
_geom_torsion_atom_site_label_2
_geom_torsion_atom_site_label_3
_geom_torsion_atom_site_label_4
_geom_torsion
_geom_torsion_site_symmetry_4
C1 N4 N3 N2 0.4(3) .
N4 N3 N2 N1 0.4(3) .
C1 N1 N2 N3 -1.0(2) .
O1 N1 N2 N3 -179.63(19) .
N3 N4 C1 N1 -1.0(2) .
N3 N4 C1 C1 179.7(3) 5_756
N2 N1 C1 N4 1.3(2) .
O1 N1 C1 N4 179.8(2) .
N2 N1 C1 C1 -179.4(3) 5_756
O1 N1 C1 C1 -0.8(4) 5_756
